data_4350533
loop_
_publ_author_name
'Ouellette, Wayne'
'Prosvirin, Andrey V.'
'Chieffo, Vincent'
'Dunbar, Kim R.'
'Hudson, Bruce'
'Zubieta, Jon'

_publ_section_title
;
 Solid-state coordination chemistry of the Cu/triazolate/X system (X = F-,
 Cl-, Br-, I-, OH-, and SO4(2-)).
;
_journal_issue 23
_journal_name_full 'Inorganic chemistry'
_journal_page_first 9346
_journal_page_last 9366
_journal_paper_doi 10.1021/ic061102e
_journal_volume 45
_journal_year 2006
_chemical_formula_sum 'C2 H2 Cu2.5 I2 N3'
_chemical_formula_weight 480.72
_space_group_IT_number 46
_space_group_name_Hall 'I 2 -2a'
_space_group_name_H-M_alt 'I m a 2'
_symmetry_cell_setting orthorhombic
_symmetry_space_group_name_H-M 'I m a 2'
_atom_sites_solution_hydrogens geom
_atom_sites_solution_primary direct
_atom_sites_solution_secondary difmap
_audit_creation_method SHELXL-97
_cell_angle_alpha 90.00
_cell_angle_beta 90.00
_cell_angle_gamma 90.00
_cell_formula_units_Z 8
_cell_length_a 7.4022(4)
_cell_length_b 11.0853(6)
_cell_length_c 19.2932(10)
_cell_measurement_reflns_used 4163
_cell_measurement_temperature 90(2)
_cell_measurement_theta_max 28.26
_cell_measurement_theta_min 3.31
_cell_volume 1583.12(15)
_computing_cell_refinement 'Bruker SMART'
_computing_data_collection 'Bruker SMART'
_computing_data_reduction 'Bruker SAINT'
_computing_molecular_graphics 'Bruker SHELXTL'
_computing_publication_material 'Bruker SHELXTL'
_computing_structure_refinement 'SHELXL-97 (Sheldrick, 1997)'
_computing_structure_solution 'SHELXS-97 (Sheldrick, 1990)'
_diffrn_ambient_temperature 90(2)
_diffrn_detector_area_resol_mean 512
_diffrn_measured_fraction_theta_full 0.989
_diffrn_measured_fraction_theta_max 0.989
_diffrn_measurement_device_type 'APEX CCD area detector'
_diffrn_measurement_method 'Phi and omega scans'
_diffrn_radiation_monochromator graphite
_diffrn_radiation_probe x-ray
_diffrn_radiation_type MoK\a
_diffrn_radiation_wavelength 0.71073
_diffrn_reflns_av_R_equivalents 0.0242
_diffrn_reflns_av_sigmaI/netI 0.0225
_diffrn_reflns_limit_h_max 9
_diffrn_reflns_limit_h_min -9
_diffrn_reflns_limit_k_max 14
_diffrn_reflns_limit_k_min -14
_diffrn_reflns_limit_l_max 25
_diffrn_reflns_limit_l_min -25
_diffrn_reflns_number 8152
_diffrn_reflns_theta_full 28.26
_diffrn_reflns_theta_max 28.26
_diffrn_reflns_theta_min 2.11
_diffrn_source 'fine-focus sealed tube'
_diffrn_standards_decay_% 0.001
_exptl_absorpt_coefficient_mu 14.398
_exptl_absorpt_correction_T_max 0.4787
_exptl_absorpt_correction_T_min 0.1814
_exptl_absorpt_correction_type multi-scan
_exptl_absorpt_process_details 'SADABS SHELXL-97 (SHELDRICK, 1997)'
_exptl_crystal_colour purple
_exptl_crystal_density_diffrn 4.034
_exptl_crystal_density_meas 0
_exptl_crystal_density_method 'not measured'
_exptl_crystal_description block
_exptl_crystal_F_000 1708
_exptl_crystal_size_max 0.18
_exptl_crystal_size_mid 0.06
_exptl_crystal_size_min 0.06
_refine_diff_density_max 1.678
_refine_diff_density_min -1.339
_refine_diff_density_rms 0.338
_refine_ls_abs_structure_details 'Flack H D (1983), Acta Cryst. A39, 876-881'
_refine_ls_abs_structure_Flack 0.0(5)
_refine_ls_extinction_method none
_refine_ls_goodness_of_fit_ref 1.053
_refine_ls_hydrogen_treatment constr
_refine_ls_matrix_type full
_refine_ls_number_parameters 122
_refine_ls_number_reflns 2091
_refine_ls_number_restraints 7
_refine_ls_restrained_S_all 1.051
_refine_ls_R_factor_all 0.0546
_refine_ls_R_factor_gt 0.0540
_refine_ls_shift/su_max 0.000
_refine_ls_shift/su_mean 0.000
_refine_ls_structure_factor_coef Fsqd
_refine_ls_weighting_details 'calc w=1/[\s^2^(Fo^2^)+(0.0668P)^2^+86.0309P] where P=(Fo^2^+2Fc^2^)/3'
_refine_ls_weighting_scheme calc
_refine_ls_wR_factor_gt 0.1343
_refine_ls_wR_factor_ref 0.1348
_reflns_number_gt 2064
_reflns_number_total 2091
_reflns_threshold_expression >2sigma(I)
_cod_data_source_file ic061102esi20060619_105444.cif
_cod_data_source_block ima2_Compound_7_[Cu2(trz)2][Cu3I4]
_cod_depositor_comments
;
The following automatic conversions were performed:

data item '_symmetry_cell_setting' value 'Orthorhombic' was changed
to 'orthorhombic' in accordance with the
/home/saulius/struct/COD-crude-data/automatic-downloads/DataCite-retrospective/ACS/depositions/lib/dictionaries/cif_core.dic
dictionary named 'cif_core.dic' version 2.4.2 last updated on
2011-04-26.

Automatic conversion script
Id: cif_fix_values 6909 2019-04-08 15:41:33Z antanas 
;
_cod_original_sg_symbol_H-M Ima2
_cod_original_formula_sum 'C2 H2 Cu2.50 I2 N3'
_cod_database_code 4350533

loop_
_symmetry_equiv_pos_as_xyz
'x, y, z'
'-x, -y, z'
'x+1/2, -y, z'
'-x+1/2, y, z'
'x+1/2, y+1/2, z+1/2'
'-x+1/2, -y+1/2, z+1/2'
'x+1, -y+1/2, z+1/2'
'-x+1, y+1/2, z+1/2'

loop_
_atom_site_label
_atom_site_type_symbol
_atom_site_fract_x
_atom_site_fract_y
_atom_site_fract_z
_atom_site_U_iso_or_equiv
_atom_site_adp_type
_atom_site_occupancy
_atom_site_symmetry_multiplicity
_atom_site_calc_flag
_atom_site_refinement_flags
_atom_site_disorder_group
I1 I 0.7500 0.26599(8) 0.42199(5) 0.0180(2) Uani 1 2 d S .
I2 I 0.5000 0.0000 0.58067(11) 0.157(2) Uani 1 2 d S .
I3 I 0.2500 0.10976(11) 0.38383(12) 0.0493(5) Uani 1 2 d S .
I4 I 0.2029(3) -0.1355(2) 0.20451(11) 0.0547(8) Uani 0.50 1 d P .
Cu1 Cu 1.0000 1.0000 0.91473(8) 0.0076(3) Uani 1 2 d S .
Cu2 Cu 0.7500 0.7445(2) 1.16273(9) 0.0193(4) Uani 1 2 d S .
Cu3A Cu 0.3492(13) -0.0990(4) 0.3361(3) 0.117(4) Uani 0.637(8) 1 d P 1
Cu3B Cu 0.3934(12) 0.0271(6) 0.2578(4) 0.064(3) Uani 0.363(8) 1 d P 2
Cu4A Cu 0.5770(8) 0.0659(4) 0.4506(3) 0.0411(14) Uani 0.398(6) 1 d P 1
Cu4B Cu 0.7500 0.0532(14) 0.4973(7) 0.041(5) Uani 0.205(12) 2 d SP 2
N1 N 1.2500 1.1646(13) 0.7470(7) 0.016(3) Uani 1 2 d S .
N2 N 1.1598(12) 1.0670(8) 0.8401(4) 0.0106(16) Uani 1 1 d . .
N3 N 0.8450(11) 0.9311(7) 0.9877(4) 0.0065(15) Uani 1 1 d U .
N4 N 0.7500 0.8307(10) 1.0817(6) 0.011(2) Uani 1 2 d S .
C1 C 1.1040(14) 1.1248(10) 0.7843(5) 0.0130(19) Uani 1 1 d . .
H1 H 0.9837 1.1368 0.7721 0.016 Uiso 1 1 calc R .
C2 C 0.8906(18) 0.8692(10) 1.0440(5) 0.018(2) Uani 1 1 d . .
H2 H 1.0100 0.8538 1.0562 0.021 Uiso 1 1 calc R .

loop_
_atom_site_aniso_label
_atom_site_aniso_U_11
_atom_site_aniso_U_22
_atom_site_aniso_U_33
_atom_site_aniso_U_23
_atom_site_aniso_U_13
_atom_site_aniso_U_12
I1 0.0155(4) 0.0129(4) 0.0256(5) -0.0081(4) 0.000 0.000
I2 0.364(7) 0.0678(15) 0.0401(10) 0.000 0.000 0.093(3)
I3 0.0257(6) 0.0128(5) 0.1093(14) 0.0129(7) 0.000 0.000
I4 0.0586(19) 0.0624(12) 0.0429(9) 0.0336(9) -0.0290(9) -0.0374(11)
Cu1 0.0069(6) 0.0132(7) 0.0028(6) 0.000 0.000 -0.0028(5)
Cu2 0.0177(8) 0.0319(10) 0.0082(8) 0.0139(7) 0.000 0.000
Cu3A 0.223(10) 0.045(2) 0.082(3) 0.027(2) 0.048(4) 0.029(3)
Cu3B 0.081(5) 0.035(3) 0.077(5) -0.012(3) -0.013(4) -0.004(3)
Cu4A 0.051(3) 0.022(2) 0.051(3) 0.0061(18) -0.003(2) 0.0031(19)
Cu4B 0.049(9) 0.040(8) 0.035(7) 0.023(6) 0.000 0.000
N1 0.003(5) 0.034(7) 0.012(5) -0.007(5) 0.000 0.000
N2 0.005(4) 0.015(4) 0.012(3) 0.000(3) -0.002(3) -0.004(3)
N3 0.005(3) 0.008(3) 0.006(3) -0.005(2) 0.000(2) 0.004(2)
N4 0.016(6) 0.009(5) 0.008(5) 0.007(4) 0.000 0.000
C1 0.007(5) 0.020(5) 0.012(4) 0.007(3) 0.003(3) -0.003(4)
C2 0.025(6) 0.017(5) 0.011(4) -0.006(4) 0.000(4) 0.003(4)

loop_
_atom_type_symbol
_atom_type_description
_atom_type_scat_dispersion_real
_atom_type_scat_dispersion_imag
_atom_type_scat_source
C C 0.0033 0.0016 'International Tables Vol C Tables 4.2.6.8 and 6.1.1.4'
H H 0.0000 0.0000 'International Tables Vol C Tables 4.2.6.8 and 6.1.1.4'
N N 0.0061 0.0033 'International Tables Vol C Tables 4.2.6.8 and 6.1.1.4'
Cu Cu 0.3201 1.2651 'International Tables Vol C Tables 4.2.6.8 and 6.1.1.4'
I I -0.4742 1.8119 'International Tables Vol C Tables 4.2.6.8 and 6.1.1.4'

loop_
_geom_angle_atom_site_label_1
_geom_angle_atom_site_label_2
_geom_angle_atom_site_label_3
_geom_angle
_geom_angle_site_symmetry_1
_geom_angle_site_symmetry_3
Cu3A I1 Cu3A 32.9(4) 2_655 3
Cu3A I1 Cu4A 52.5(2) 2_655 .
Cu3A I1 Cu4A 70.65(18) 3 .
Cu3A I1 Cu4A 70.65(18) 2_655 4_655
Cu3A I1 Cu4A 52.5(2) 3 4_655
Cu4A I1 Cu4A 58.5(2) . 4_655
Cu3A I1 Cu4B 74.2(3) 2_655 .
Cu3A I1 Cu4B 74.2(3) 3 .
Cu4A I1 Cu4B 33.75(19) . .
Cu4A I1 Cu4B 33.75(19) 4_655 .
Cu4B I2 Cu4B 100.7(5) 2_655 .
Cu4B I2 Cu4A 67.8(3) 2_655 .
Cu4B I2 Cu4A 35.1(2) . .
Cu4B I2 Cu4A 35.1(2) 2_655 2_655
Cu4B I2 Cu4A 67.8(3) . 2_655
Cu4A I2 Cu4A 40.5(2) . 2_655
Cu3A I3 Cu3A 32.8(4) 4 .
Cu3A I3 Cu4A 51.99(18) 4 3_455
Cu3A I3 Cu4A 69.89(18) . 3_455
Cu3A I3 Cu4A 69.89(17) 4 2_655
Cu3A I3 Cu4A 51.99(18) . 2_655
Cu4A I3 Cu4A 57.5(2) 3_455 2_655
Cu3A I3 Cu4A 76.3(2) 4 4
Cu3A I3 Cu4A 104.7(2) . 4
Cu4A I3 Cu4A 39.7(2) 3_455 4
Cu4A I3 Cu4A 93.80(13) 2_655 4
Cu3A I3 Cu4A 104.7(2) 4 .
Cu3A I3 Cu4A 76.3(2) . .
Cu4A I3 Cu4A 93.80(13) 3_455 .
Cu4A I3 Cu4A 39.7(2) 2_655 .
Cu4A I3 Cu4A 120.7(2) 4 .
Cu3A I3 Cu3B 45.15(18) 4 4
Cu3A I3 Cu3B 60.6(2) . 4
Cu4A I3 Cu3B 89.92(19) 3_455 4
Cu4A I3 Cu3B 111.25(18) 2_655 4
Cu4A I3 Cu3B 90.9(2) 4 4
Cu4A I3 Cu3B 132.3(2) . 4
Cu3A I3 Cu3B 60.6(2) 4 .
Cu3A I3 Cu3B 45.15(18) . .
Cu4A I3 Cu3B 111.25(18) 3_455 .
Cu4A I3 Cu3B 89.92(19) 2_655 .
Cu4A I3 Cu3B 132.3(2) 4 .
Cu4A I3 Cu3B 90.9(2) . .
Cu3B I3 Cu3B 44.5(3) 4 .
Cu3A I3 Cu4B 72.9(3) 4 2_655
Cu3A I3 Cu4B 72.9(3) . 2_655
Cu4A I3 Cu4B 33.01(16) 3_455 2_655
Cu4A I3 Cu4B 33.01(16) 2_655 2_655
Cu4A I3 Cu4B 62.08(12) 4 2_655
Cu4A I3 Cu4B 62.08(12) . 2_655
Cu3B I3 Cu4B 117.4(3) 4 2_655
Cu3B I3 Cu4B 117.4(3) . 2_655
Cu3A I3 Cu3A 65.9(2) 4 3_455
Cu3A I3 Cu3A 97.5(2) . 3_455
Cu4A I3 Cu3A 69.91(16) 3_455 3_455
Cu4A I3 Cu3A 125.06(15) 2_655 3_455
Cu4A I3 Cu3A 45.66(15) 4 3_455
Cu4A I3 Cu3A 163.71(16) . 3_455
Cu3B I3 Cu3A 50.94(19) 4 3_455
Cu3B I3 Cu3A 95.3(2) . 3_455
Cu4B I3 Cu3A 101.79(12) 2_655 3_455
Cu3A I3 Cu3A 97.5(2) 4 2_655
Cu3A I3 Cu3A 65.9(2) . 2_655
Cu4A I3 Cu3A 125.06(15) 3_455 2_655
Cu4A I3 Cu3A 69.91(16) 2_655 2_655
Cu4A I3 Cu3A 163.71(16) 4 2_655
Cu4A I3 Cu3A 45.66(15) . 2_655
Cu3B I3 Cu3A 95.3(2) 4 2_655
Cu3B I3 Cu3A 50.94(19) . 2_655
Cu4B I3 Cu3A 101.79(12) 2_655 2_655
Cu3A I3 Cu3A 145.2(2) 3_455 2_655
Cu3B I4 Cu3B 53.2(4) 4 .
Cu3B I4 Cu3A 50.7(3) 4 4
Cu3B I4 Cu3A 64.6(3) . 4
Cu3B I4 Cu3B 37.3(4) 4 3_455
Cu3B I4 Cu3B 90.1(2) . 3_455
Cu3A I4 Cu3B 56.6(3) 4 3_455
Cu3B I4 Cu3A 65.2(3) 4 .
Cu3B I4 Cu3A 45.9(2) . .
Cu3A I4 Cu3A 31.4(4) 4 .
Cu3B I4 Cu3A 85.4(2) 3_455 .
N3 Cu1 N3 88.8(4) . 2_775
N3 Cu1 N2 91.5(3) . 2_775
N3 Cu1 N2 178.9(4) 2_775 2_775
N3 Cu1 N2 178.9(4) . .
N3 Cu1 N2 91.5(3) 2_775 .
N2 Cu1 N2 88.2(5) 2_775 .
N4 Cu2 N1 177.2(6) . 5_445
I1 Cu3A I3 109.2(2) 2_655 .
I1 Cu3A I4 118.2(3) 2_655 4
I3 Cu3A I4 116.3(2) . 4
I1 Cu3A I4 111.6(3) 2_655 .
I3 Cu3A I4 110.0(2) . .
I4 Cu3A I4 14.31(10) 4 .
I1 Cu3A Cu4A 55.14(15) 2_655 3_455
I3 Cu3A Cu4A 56.08(15) . 3_455
I4 Cu3A Cu4A 129.5(4) 4 3_455
I4 Cu3A Cu4A 115.2(3) . 3_455
I1 Cu3A I3 93.1(2) 2_655 2_655
I3 Cu3A I3 101.5(3) . 2_655
I4 Cu3A I3 115.2(3) 4 2_655
I4 Cu3A I3 129.4(2) . 2_655
I4 Cu3B I4 15.23(12) 4 .
I4 Cu3B I4 116.7(3) 4 3
I4 Cu3B I4 128.4(3) . 3
I4 Cu3B I3 123.5(4) 4 .
I4 Cu3B I3 112.2(3) . .
I4 Cu3B I3 119.4(2) 3 .
I1 Cu4A I3 106.4(2) . 2_655
I1 Cu4A I2 122.2(2) . .
I3 Cu4A I2 110.91(16) 2_655 .
I1 Cu4A I3 100.33(15) . .
I3 Cu4A I3 108.76(19) 2_655 .
I2 Cu4A I3 107.3(2) . .
I1 Cu4A Cu3A 54.21(13) . 3
I3 Cu4A Cu3A 54.02(14) 2_655 3
I2 Cu4A Cu3A 149.8(3) . 3
I3 Cu4A Cu3A 102.7(2) . 3
I2 Cu4B I2 94.4(4) . 3
I2 Cu4B I1 122.2(4) . .
I2 Cu4B I1 122.2(4) 3 .
I2 Cu4B I3 110.1(4) . 2_655
I2 Cu4B I3 110.1(4) 3 2_655
I1 Cu4B I3 97.9(4) . 2_655
C1 N1 C1 104.0(13) 4_755 .
C1 N1 Cu2 127.9(6) 4_755 5_554
C1 N1 Cu2 127.9(6) . 5_554
C1 N2 N2 108.3(6) . 4_755
C1 N2 Cu1 125.5(7) . .
N2 N2 Cu1 126.1(2) 4_755 .
C2 N3 N3 104.7(7) . 4_655
C2 N3 Cu1 129.5(8) . .
N3 N3 Cu1 125.6(2) 4_655 .
C2 N4 C2 102.0(12) . 4_655
C2 N4 Cu2 129.0(6) . .
C2 N4 Cu2 129.0(6) 4_655 .
N2 C1 N1 109.7(10) . .
N2 C1 H1 125.1 . .
N1 C1 H1 125.1 . .
N3 C2 N4 114.2(11) . .
N3 C2 H2 122.9 . .
N4 C2 H2 122.9 . .

loop_
_geom_bond_atom_site_label_1
_geom_bond_atom_site_label_2
_geom_bond_distance
_geom_bond_site_symmetry_2
I1 Cu3A 2.591(5) 2_655
I1 Cu3A 2.591(5) 3
I1 Cu4A 2.621(5) .
I1 Cu4A 2.621(5) 4_655
I1 Cu4B 2.771(13) .
I2 Cu4B 2.522(8) 2_655
I2 Cu4B 2.522(8) .
I2 Cu4A 2.674(5) .
I2 Cu4A 2.674(5) 2_655
I3 Cu3A 2.597(5) 4
I3 Cu3A 2.597(5) .
I3 Cu4A 2.663(5) 3_455
I3 Cu4A 2.663(5) 2_655
I3 Cu4A 2.785(6) 4
I3 Cu4A 2.785(6) .
I3 Cu3B 2.806(8) 4
I3 Cu3B 2.806(8) .
I3 Cu4B 2.838(16) 2_655
I3 Cu3A 3.109(10) 3_455
I3 Cu3A 3.109(10) 2_655
I4 Cu3B 2.509(7) .
I4 Cu3A 2.599(7) 4
I4 Cu3B 2.784(9) 3_455
I4 Cu3A 2.789(8) .
Cu1 N3 1.971(8) .
Cu1 N3 1.971(8) 2_775
Cu1 N2 2.006(9) 2_775
Cu1 N2 2.006(9) .
Cu2 N4 1.833(11) .
Cu2 N1 1.851(14) 5_445
Cu3A I1 2.591(5) 2_655
Cu3A I4 2.599(7) 4
Cu3A Cu4A 3.013(8) 3_455
Cu3A I3 3.109(9) 2_655
Cu3B I4 2.784(9) 3
Cu4A I3 2.663(5) 2_655
Cu4B I2 2.522(8) 3
Cu4B I3 2.838(16) 2_655
N1 C1 1.372(12) 4_755
N1 C1 1.372(12) .
N1 Cu2 1.851(14) 5_554
N2 C1 1.320(13) .
N2 N2 1.335(17) 4_755
N3 C2 1.328(13) .
N3 N3 1.407(16) 4_655
N4 C2 1.339(14) .
N4 C2 1.339(14) 4_655
C1 H1 0.9300 .
C2 H2 0.9300 .
